data_4119533
loop_
_publ_author_name
'Sabuj Kundu'
'Jongwook Choi'
'David Y. Wang'
'Yuriy Choliy'
'Thomas J. Emge'
'Karsten Krogh-Jespersen'
'Alan S. Goldman'

_publ_section_title
;
 Cleavage of Ether, Ester, and Tosylate C(sp3)-O Bonds by an Iridium
 Complex, Initiated by Oxidative Addition of C-H Bonds. Experimental and
 Computational Studies
;
_journal_name_full 'Journal of the American Chemical Society'
_journal_page_first 5127
_journal_page_last 5143
_journal_paper_doi 10.1021/ja312464b
_journal_volume 135
_journal_year 2013
_chemical_formula_sum 'C31 H49 Ir O2 P2'
_chemical_formula_weight 707.84
_chemical_name_systematic
; 
 ? 
;
_space_group_IT_number 2
_symmetry_cell_setting triclinic
_symmetry_space_group_name_Hall '-P 1'
_symmetry_space_group_name_H-M 'P -1'
_atom_sites_solution_hydrogens geom
_atom_sites_solution_primary direct
_atom_sites_solution_secondary difmap
_audit_creation_method SHELXL-97
_cell_angle_alpha 84.888(1)
_cell_angle_beta 73.086(1)
_cell_angle_gamma 86.327(1)
_cell_formula_units_Z 2
_cell_length_a 10.7671(6)
_cell_length_b 11.7049(7)
_cell_length_c 12.9622(7)
_cell_measurement_reflns_used 7968
_cell_measurement_temperature 100(2)
_cell_measurement_theta_max 32.13
_cell_measurement_theta_min 2.67
_cell_volume 1555.47(15)
_computing_cell_refinement 'Bruker SMART'
_computing_data_collection 'Bruker SMART'
_computing_data_reduction 'Bruker SAINT'
_computing_molecular_graphics 'Bruker SHELXTL'
_computing_publication_material 'Bruker SHELXTL'
_computing_structure_refinement 'SHELXL-97 (Sheldrick, 2008)'
_computing_structure_solution 'SHELXS-97 (Sheldrick, 2008)'
_diffrn_ambient_temperature 100(2)
_diffrn_measured_fraction_theta_full 0.961
_diffrn_measured_fraction_theta_max 0.961
_diffrn_measurement_device_type 'CCD area detector'
_diffrn_measurement_method 'phi and omega scans'
_diffrn_radiation_monochromator graphite
_diffrn_radiation_source 'fine-focus sealed tube'
_diffrn_radiation_type MoK\a
_diffrn_radiation_wavelength 0.71073
_diffrn_reflns_av_R_equivalents 0.0187
_diffrn_reflns_av_sigmaI/netI 0.0297
_diffrn_reflns_limit_h_max 16
_diffrn_reflns_limit_h_min -15
_diffrn_reflns_limit_k_max 17
_diffrn_reflns_limit_k_min -17
_diffrn_reflns_limit_l_max 19
_diffrn_reflns_limit_l_min -19
_diffrn_reflns_number 20170
_diffrn_reflns_theta_full 32.13
_diffrn_reflns_theta_max 32.13
_diffrn_reflns_theta_min 1.75
_exptl_absorpt_coefficient_mu 4.420
_exptl_absorpt_correction_T_max 0.860
_exptl_absorpt_correction_T_min 0.404
_exptl_absorpt_correction_type multi-scan
_exptl_absorpt_process_details 'Bruker SAINT (SADABS)'
_exptl_crystal_colour colourless
_exptl_crystal_density_diffrn 1.511
_exptl_crystal_description plate
_exptl_crystal_F_000 716
_exptl_crystal_size_max 0.25
_exptl_crystal_size_mid 0.17
_exptl_crystal_size_min 0.04
_refine_diff_density_max 1.997
_refine_diff_density_min -0.779
_refine_diff_density_rms 0.121
_refine_ls_extinction_method none
_refine_ls_goodness_of_fit_ref 1.001
_refine_ls_hydrogen_treatment mixed
_refine_ls_matrix_type full
_refine_ls_number_parameters 341
_refine_ls_number_reflns 10496
_refine_ls_number_restraints 1
_refine_ls_restrained_S_all 1.001
_refine_ls_R_factor_all 0.0257
_refine_ls_R_factor_gt 0.0231
_refine_ls_shift/su_max 0.004
_refine_ls_shift/su_mean 0.000
_refine_ls_structure_factor_coef Fsqd
_refine_ls_weighting_details 'calc w=1/[\s^2^(Fo^2^)+(0.0320P)^2^+0.6000P] where P=(Fo^2^+2Fc^2^)/3'
_refine_ls_weighting_scheme calc
_refine_ls_wR_factor_gt 0.0546
_refine_ls_wR_factor_ref 0.0558
_reflns_number_gt 9798
_reflns_number_total 10496
_reflns_threshold_expression >2sigma(I)
_cod_data_source_file ja312464b_si_012.cif
_cod_data_source_block sk3
_cod_database_code 4119533

loop_
_symmetry_equiv_pos_as_xyz
'x, y, z'
'-x, -y, -z'

loop_
_atom_site_label
_atom_site_type_symbol
_atom_site_fract_x
_atom_site_fract_y
_atom_site_fract_z
_atom_site_U_iso_or_equiv
_atom_site_adp_type
_atom_site_occupancy
_atom_site_symmetry_multiplicity
_atom_site_calc_flag
_atom_site_refinement_flags
Ir1 Ir 0.961993(6) 0.714416(6) 0.733890(6) 0.01457(3) Uani 1 1 d D
H1 H 0.940(4) 0.775(3) 0.6253(18) 0.060(11) Uiso 1 1 d D
P1 P 1.10550(5) 0.85765(4) 0.72023(4) 0.01718(9) Uani 1 1 d .
P2 P 0.77795(5) 0.61418(5) 0.74429(5) 0.01931(10) Uani 1 1 d .
C1 C 0.82690(19) 0.83737(18) 0.79622(16) 0.0180(4) Uani 1 1 d .
C2 C 0.69352(19) 0.81294(19) 0.84106(17) 0.0204(4) Uani 1 1 d .
C3 C 0.6007(2) 0.8994(2) 0.87955(19) 0.0264(4) Uani 1 1 d .
H3 H 0.5121 0.8809 0.9088 0.032 Uiso 1 1 calc R
C4 C 0.6360(2) 1.0119(2) 0.8758(2) 0.0296(5) Uani 1 1 d .
H4 H 0.5723 1.0699 0.9037 0.035 Uiso 1 1 calc R
C5 C 0.7653(2) 1.03891(19) 0.8309(2) 0.0256(4) Uani 1 1 d .
H5 H 0.7901 1.1158 0.8280 0.031 Uiso 1 1 calc R
C6 C 0.8590(2) 0.95363(18) 0.78991(17) 0.0196(4) Uani 1 1 d .
C7 C 0.6533(2) 0.6908(2) 0.84495(19) 0.0238(4) Uani 1 1 d .
H7A H 0.5687 0.6905 0.8292 0.029 Uiso 1 1 calc R
H7B H 0.6437 0.6525 0.9179 0.029 Uiso 1 1 calc R
C8 C 0.9969(2) 0.98676(18) 0.7317(2) 0.0244(4) Uani 1 1 d .
H8A H 1.0247 1.0430 0.7724 0.029 Uiso 1 1 calc R
H8B H 1.0013 1.0228 0.6588 0.029 Uiso 1 1 calc R
C9 C 0.7584(2) 0.4583(2) 0.7971(2) 0.0290(5) Uani 1 1 d .
C10 C 0.8489(4) 0.3840(2) 0.7141(3) 0.0492(8) Uani 1 1 d .
H10A H 0.9374 0.4116 0.6955 0.074 Uiso 1 1 calc R
H10B H 0.8197 0.3884 0.6490 0.074 Uiso 1 1 calc R
H10C H 0.8481 0.3043 0.7445 0.074 Uiso 1 1 calc R
C11 C 0.6174(3) 0.4194(3) 0.8290(3) 0.0471(8) Uani 1 1 d .
H11A H 0.5904 0.4145 0.7636 0.071 Uiso 1 1 calc R
H11B H 0.5601 0.4751 0.8746 0.071 Uiso 1 1 calc R
H11C H 0.6120 0.3439 0.8690 0.071 Uiso 1 1 calc R
C12 C 0.7984(3) 0.4441(2) 0.9024(2) 0.0379(6) Uani 1 1 d .
H12A H 0.7988 0.3626 0.9275 0.057 Uiso 1 1 calc R
H12B H 0.7363 0.4874 0.9577 0.057 Uiso 1 1 calc R
H12C H 0.8855 0.4731 0.8889 0.057 Uiso 1 1 calc R
C13 C 0.7287(2) 0.6394(2) 0.61505(19) 0.0256(4) Uani 1 1 d .
C14 C 0.8458(2) 0.6089(3) 0.5192(2) 0.0321(5) Uani 1 1 d .
H14A H 0.8264 0.6340 0.4512 0.048 Uiso 1 1 calc R
H14B H 0.8632 0.5256 0.5226 0.048 Uiso 1 1 calc R
H14C H 0.9223 0.6476 0.5229 0.048 Uiso 1 1 calc R
C15 C 0.6114(3) 0.5710(2) 0.6128(2) 0.0339(5) Uani 1 1 d .
H15A H 0.5404 0.5812 0.6791 0.051 Uiso 1 1 calc R
H15B H 0.6372 0.4894 0.6081 0.051 Uiso 1 1 calc R
H15C H 0.5822 0.5992 0.5499 0.051 Uiso 1 1 calc R
C16 C 0.6898(2) 0.7667(2) 0.6001(2) 0.0292(5) Uani 1 1 d .
H16A H 0.7605 0.8138 0.6033 0.044 Uiso 1 1 calc R
H16B H 0.6111 0.7853 0.6578 0.044 Uiso 1 1 calc R
H16C H 0.6730 0.7824 0.5298 0.044 Uiso 1 1 calc R
C17 C 1.1781(2) 0.86390(18) 0.83590(18) 0.0216(4) Uani 1 1 d .
C18 C 1.2842(2) 0.7691(2) 0.8335(2) 0.0275(5) Uani 1 1 d .
H18A H 1.3096 0.7662 0.9004 0.041 Uiso 1 1 calc R
H18B H 1.3600 0.7858 0.7714 0.041 Uiso 1 1 calc R
H18C H 1.2507 0.6950 0.8270 0.041 Uiso 1 1 calc R
C19 C 1.2348(3) 0.9797(2) 0.8432(2) 0.0347(6) Uani 1 1 d .
H19A H 1.2533 0.9800 0.9128 0.052 Uiso 1 1 calc R
H19B H 1.1718 1.0423 0.8369 0.052 Uiso 1 1 calc R
H19C H 1.3153 0.9903 0.7844 0.052 Uiso 1 1 calc R
C20 C 1.0649(2) 0.8425(2) 0.93951(19) 0.0249(4) Uani 1 1 d .
H20A H 1.0317 0.7662 0.9408 0.037 Uiso 1 1 calc R
H20B H 0.9952 0.9009 0.9405 0.037 Uiso 1 1 calc R
H20C H 1.0957 0.8469 1.0030 0.037 Uiso 1 1 calc R
C21 C 1.2321(2) 0.8789(2) 0.58568(19) 0.0266(4) Uani 1 1 d .
C22 C 1.3108(3) 0.7654(3) 0.5598(3) 0.0479(8) Uani 1 1 d .
H22A H 1.3789 0.7765 0.4911 0.072 Uiso 1 1 calc R
H22B H 1.2529 0.7063 0.5543 0.072 Uiso 1 1 calc R
H22C H 1.3506 0.7410 0.6177 0.072 Uiso 1 1 calc R
C23 C 1.3248(3) 0.9743(3) 0.5803(3) 0.0460(8) Uani 1 1 d .
H23A H 1.3780 0.9895 0.5055 0.069 Uiso 1 1 calc R
H23B H 1.3813 0.9503 0.6261 0.069 Uiso 1 1 calc R
H23C H 1.2745 1.0442 0.6060 0.069 Uiso 1 1 calc R
C24 C 1.1642(3) 0.9066(3) 0.4971(2) 0.0420(7) Uani 1 1 d .
H24A H 1.1199 0.9824 0.5060 0.063 Uiso 1 1 calc R
H24B H 1.1005 0.8485 0.5027 0.063 Uiso 1 1 calc R
H24C H 1.2289 0.9066 0.4260 0.063 Uiso 1 1 calc R
O1 O 1.04060(14) 0.59458(12) 0.85453(12) 0.0178(3) Uani 1 1 d .
O2 O 1.10953(15) 0.57482(13) 0.67999(12) 0.0205(3) Uani 1 1 d .
C25 C 1.19699(19) 0.44137(17) 0.79292(16) 0.0171(3) Uani 1 1 d .
C26 C 1.3010(2) 0.40764(18) 0.70682(17) 0.0207(4) Uani 1 1 d .
H26 H 1.3187 0.4502 0.6385 0.025 Uiso 1 1 calc R
C27 C 1.3785(2) 0.3115(2) 0.7216(2) 0.0257(4) Uani 1 1 d .
H27 H 1.4498 0.2887 0.6634 0.031 Uiso 1 1 calc R
C28 C 1.3518(2) 0.24886(19) 0.8212(2) 0.0262(5) Uani 1 1 d .
H28 H 1.4045 0.1828 0.8309 0.031 Uiso 1 1 calc R
C29 C 1.2485(2) 0.28250(19) 0.9065(2) 0.0252(4) Uani 1 1 d .
H29 H 1.2305 0.2394 0.9745 0.030 Uiso 1 1 calc R
C30 C 1.1708(2) 0.37938(18) 0.89283(18) 0.0213(4) Uani 1 1 d .
H30 H 1.1004 0.4028 0.9515 0.026 Uiso 1 1 calc R
C31 C 1.11180(19) 0.54255(16) 0.77509(16) 0.0170(3) Uani 1 1 d .

loop_
_atom_site_aniso_label
_atom_site_aniso_U_11
_atom_site_aniso_U_22
_atom_site_aniso_U_33
_atom_site_aniso_U_23
_atom_site_aniso_U_13
_atom_site_aniso_U_12
Ir1 0.01249(4) 0.01583(4) 0.01525(4) 0.00013(2) -0.00412(2) -0.00060(2)
P1 0.0127(2) 0.0175(2) 0.0206(2) 0.00353(18) -0.00463(18) -0.00202(17)
P2 0.0178(2) 0.0209(2) 0.0204(2) 0.00008(19) -0.00690(19) -0.00524(19)
C1 0.0148(8) 0.0219(9) 0.0171(9) 0.0009(7) -0.0053(7) 0.0001(7)
C2 0.0144(8) 0.0297(10) 0.0171(9) -0.0023(7) -0.0046(7) -0.0002(7)
C3 0.0156(9) 0.0390(12) 0.0240(11) -0.0054(9) -0.0050(8) 0.0048(8)
C4 0.0256(11) 0.0347(12) 0.0289(12) -0.0090(9) -0.0095(9) 0.0121(9)
C5 0.0274(11) 0.0210(10) 0.0296(11) -0.0041(8) -0.0108(9) 0.0070(8)
C6 0.0184(9) 0.0197(9) 0.0210(9) -0.0006(7) -0.0072(7) 0.0023(7)
C7 0.0159(9) 0.0322(11) 0.0225(10) -0.0014(8) -0.0033(8) -0.0058(8)
C8 0.0206(10) 0.0173(9) 0.0346(12) 0.0036(8) -0.0085(9) -0.0002(7)
C9 0.0293(11) 0.0229(10) 0.0374(13) 0.0059(9) -0.0139(10) -0.0108(9)
C10 0.070(2) 0.0208(12) 0.055(2) -0.0005(12) -0.0140(17) -0.0054(13)
C11 0.0446(16) 0.0459(16) 0.059(2) 0.0189(14) -0.0281(15) -0.0300(14)
C12 0.0375(14) 0.0340(13) 0.0445(15) 0.0182(11) -0.0191(12) -0.0147(11)
C13 0.0239(10) 0.0315(11) 0.0232(10) -0.0021(9) -0.0092(8) -0.0038(9)
C14 0.0280(12) 0.0463(15) 0.0243(11) -0.0103(10) -0.0086(9) -0.0025(10)
C15 0.0301(12) 0.0410(14) 0.0359(14) -0.0033(11) -0.0157(11) -0.0098(10)
C16 0.0265(11) 0.0378(13) 0.0256(11) 0.0015(9) -0.0123(9) 0.0001(9)
C17 0.0207(9) 0.0196(9) 0.0259(10) 0.0018(8) -0.0094(8) -0.0047(7)
C18 0.0215(10) 0.0280(11) 0.0361(13) 0.0045(9) -0.0149(9) -0.0024(8)
C19 0.0422(14) 0.0244(11) 0.0448(15) 0.0025(10) -0.0227(12) -0.0135(10)
C20 0.0271(11) 0.0272(10) 0.0224(10) -0.0048(8) -0.0094(8) -0.0014(8)
C21 0.0185(9) 0.0336(12) 0.0240(11) 0.0081(9) -0.0025(8) -0.0033(8)
C22 0.0396(16) 0.0527(18) 0.0335(14) 0.0062(13) 0.0112(12) 0.0151(13)
C23 0.0337(14) 0.0576(19) 0.0420(16) 0.0169(14) -0.0052(12) -0.0222(13)
C24 0.0269(12) 0.072(2) 0.0231(12) 0.0102(12) -0.0043(10) -0.0076(13)
O1 0.0189(7) 0.0164(6) 0.0174(7) -0.0014(5) -0.0045(5) 0.0008(5)
O2 0.0226(7) 0.0213(7) 0.0172(7) -0.0020(5) -0.0061(6) 0.0047(6)
C25 0.0179(8) 0.0162(8) 0.0185(9) -0.0024(7) -0.0070(7) -0.0005(7)
C26 0.0201(9) 0.0224(9) 0.0196(9) -0.0044(7) -0.0053(7) 0.0005(7)
C27 0.0200(10) 0.0244(10) 0.0340(12) -0.0082(9) -0.0090(9) 0.0034(8)
C28 0.0220(10) 0.0180(9) 0.0429(13) -0.0034(9) -0.0162(10) 0.0010(8)
C29 0.0277(11) 0.0206(9) 0.0309(11) 0.0049(8) -0.0157(9) -0.0032(8)
C30 0.0225(9) 0.0203(9) 0.0216(10) 0.0004(7) -0.0076(8) -0.0016(7)
C31 0.0175(8) 0.0153(8) 0.0188(9) -0.0017(7) -0.0060(7) -0.0018(7)

loop_
_atom_type_symbol
_atom_type_description
_atom_type_scat_dispersion_real
_atom_type_scat_dispersion_imag
_atom_type_scat_source
C C 0.0033 0.0016 'International Tables Vol C Tables 4.2.6.8 and 6.1.1.4'
H H 0.0000 0.0000 'International Tables Vol C Tables 4.2.6.8 and 6.1.1.4'
O O 0.0106 0.0060 'International Tables Vol C Tables 4.2.6.8 and 6.1.1.4'
P P 0.1023 0.0942 'International Tables Vol C Tables 4.2.6.8 and 6.1.1.4'
Ir Ir -1.4442 7.9887 'International Tables Vol C Tables 4.2.6.8 and 6.1.1.4'

loop_
_geom_angle_atom_site_label_1
_geom_angle_atom_site_label_2
_geom_angle_atom_site_label_3
_geom_angle
C1 Ir1 O2 175.12(7)
C1 Ir1 P1 83.32(6)
O2 Ir1 P1 97.03(4)
C1 Ir1 O1 117.20(7)
O2 Ir1 O1 57.92(5)
P1 Ir1 O1 94.86(4)
C1 Ir1 P2 82.21(6)
O2 Ir1 P2 98.00(4)
P1 Ir1 P2 163.88(2)
O1 Ir1 P2 98.04(4)
C1 Ir1 H1 80.1(13)
O2 Ir1 H1 104.8(13)
P1 Ir1 H1 85.8(14)
O1 Ir1 H1 162.7(13)
P2 Ir1 H1 84.8(14)
C8 P1 C21 105.80(11)
C8 P1 C17 103.02(11)
C21 P1 C17 111.30(10)
C8 P1 Ir1 101.52(7)
C21 P1 Ir1 115.64(8)
C17 P1 Ir1 117.41(7)
C7 P2 C13 105.28(11)
C7 P2 C9 103.71(11)
C13 P2 C9 110.04(11)
C7 P2 Ir1 101.36(7)
C13 P2 Ir1 111.30(8)
C9 P2 Ir1 122.98(8)
C6 C1 C2 116.57(19)
C6 C1 Ir1 121.55(15)
C2 C1 Ir1 121.71(15)
C3 C2 C1 121.1(2)
C3 C2 C7 120.24(19)
C1 C2 C7 118.64(19)
C4 C3 C2 120.9(2)
C4 C3 H3 119.5
C2 C3 H3 119.5
C3 C4 C5 119.4(2)
C3 C4 H4 120.3
C5 C4 H4 120.3
C4 C5 C6 120.3(2)
C4 C5 H5 119.8
C6 C5 H5 119.8
C5 C6 C1 121.6(2)
C5 C6 C8 119.44(19)
C1 C6 C8 118.88(18)
C2 C7 P2 108.63(14)
C2 C7 H7A 110.0
P2 C7 H7A 110.0
C2 C7 H7B 110.0
P2 C7 H7B 110.0
H7A C7 H7B 108.3
C6 C8 P1 109.35(14)
C6 C8 H8A 109.8
P1 C8 H8A 109.8
C6 C8 H8B 109.8
P1 C8 H8B 109.8
H8A C8 H8B 108.3
C10 C9 C12 109.3(2)
C10 C9 C11 111.8(2)
C12 C9 C11 105.2(2)
C10 C9 P2 108.75(18)
C12 C9 P2 107.36(16)
C11 C9 P2 114.20(19)
C9 C10 H10A 109.5
C9 C10 H10B 109.5
H10A C10 H10B 109.5
C9 C10 H10C 109.5
H10A C10 H10C 109.5
H10B C10 H10C 109.5
C9 C11 H11A 109.5
C9 C11 H11B 109.5
H11A C11 H11B 109.5
C9 C11 H11C 109.5
H11A C11 H11C 109.5
H11B C11 H11C 109.5
C9 C12 H12A 109.5
C9 C12 H12B 109.5
H12A C12 H12B 109.5
C9 C12 H12C 109.5
H12A C12 H12C 109.5
H12B C12 H12C 109.5
C16 C13 C14 109.0(2)
C16 C13 C15 106.5(2)
C14 C13 C15 108.9(2)
C16 C13 P2 108.79(16)
C14 C13 P2 108.85(16)
C15 C13 P2 114.70(17)
C13 C14 H14A 109.5
C13 C14 H14B 109.5
H14A C14 H14B 109.5
C13 C14 H14C 109.5
H14A C14 H14C 109.5
H14B C14 H14C 109.5
C13 C15 H15A 109.5
C13 C15 H15B 109.5
H15A C15 H15B 109.5
C13 C15 H15C 109.5
H15A C15 H15C 109.5
H15B C15 H15C 109.5
C13 C16 H16A 109.5
C13 C16 H16B 109.5
H16A C16 H16B 109.5
C13 C16 H16C 109.5
H16A C16 H16C 109.5
H16B C16 H16C 109.5
C18 C17 C20 108.82(18)
C18 C17 C19 108.21(19)
C20 C17 C19 107.3(2)
C18 C17 P1 111.35(16)
C20 C17 P1 105.37(14)
C19 C17 P1 115.55(16)
C17 C18 H18A 109.5
C17 C18 H18B 109.5
H18A C18 H18B 109.5
C17 C18 H18C 109.5
H18A C18 H18C 109.5
H18B C18 H18C 109.5
C17 C19 H19A 109.5
C17 C19 H19B 109.5
H19A C19 H19B 109.5
C17 C19 H19C 109.5
H19A C19 H19C 109.5
H19B C19 H19C 109.5
C17 C20 H20A 109.5
C17 C20 H20B 109.5
H20A C20 H20B 109.5
C17 C20 H20C 109.5
H20A C20 H20C 109.5
H20B C20 H20C 109.5
C23 C21 C24 108.8(2)
C23 C21 C22 109.3(2)
C24 C21 C22 106.5(2)
C23 C21 P1 113.85(19)
C24 C21 P1 109.11(16)
C22 C21 P1 108.98(17)
C21 C22 H22A 109.5
C21 C22 H22B 109.5
H22A C22 H22B 109.5
C21 C22 H22C 109.5
H22A C22 H22C 109.5
H22B C22 H22C 109.5
C21 C23 H23A 109.5
C21 C23 H23B 109.5
H23A C23 H23B 109.5
C21 C23 H23C 109.5
H23A C23 H23C 109.5
H23B C23 H23C 109.5
C21 C24 H24A 109.5
C21 C24 H24B 109.5
H24A C24 H24B 109.5
C21 C24 H24C 109.5
H24A C24 H24C 109.5
H24B C24 H24C 109.5
C31 O1 Ir1 88.63(12)
C31 O2 Ir1 93.33(12)
C30 C25 C26 120.33(19)
C30 C25 C31 120.51(18)
C26 C25 C31 119.13(18)
C27 C26 C25 119.6(2)
C27 C26 H26 120.2
C25 C26 H26 120.2
C28 C27 C26 120.1(2)
C28 C27 H27 119.9
C26 C27 H27 119.9
C29 C28 C27 120.1(2)
C29 C28 H28 119.9
C27 C28 H28 119.9
C28 C29 C30 120.2(2)
C28 C29 H29 119.9
C30 C29 H29 119.9
C25 C30 C29 119.6(2)
C25 C30 H30 120.2
C29 C30 H30 120.2
O2 C31 O1 120.12(18)
O2 C31 C25 119.28(18)
O1 C31 C25 120.59(18)

loop_
_geom_bond_atom_site_label_1
_geom_bond_atom_site_label_2
_geom_bond_distance
Ir1 C1 2.024(2)
Ir1 O2 2.2151(15)
Ir1 P1 2.3129(5)
Ir1 O1 2.3144(15)
Ir1 P2 2.3315(5)
Ir1 H1 1.594(10)
P1 C8 1.840(2)
P1 C21 1.883(2)
P1 C17 1.890(2)
P2 C7 1.829(2)
P2 C13 1.893(2)
P2 C9 1.893(2)
C1 C6 1.415(3)
C1 C2 1.421(3)
C2 C3 1.393(3)
C2 C7 1.512(3)
C3 C4 1.386(4)
C3 H3 0.9500
C4 C5 1.389(3)
C4 H4 0.9500
C5 C6 1.396(3)
C5 H5 0.9500
C6 C8 1.515(3)
C7 H7A 0.9900
C7 H7B 0.9900
C8 H8A 0.9900
C8 H8B 0.9900
C9 C10 1.520(4)
C9 C12 1.539(4)
C9 C11 1.540(4)
C10 H10A 0.9800
C10 H10B 0.9800
C10 H10C 0.9800
C11 H11A 0.9800
C11 H11B 0.9800
C11 H11C 0.9800
C12 H12A 0.9800
C12 H12B 0.9800
C12 H12C 0.9800
C13 C16 1.532(3)
C13 C14 1.539(3)
C13 C15 1.547(3)
C14 H14A 0.9800
C14 H14B 0.9800
C14 H14C 0.9800
C15 H15A 0.9800
C15 H15B 0.9800
C15 H15C 0.9800
C16 H16A 0.9800
C16 H16B 0.9800
C16 H16C 0.9800
C17 C18 1.536(3)
C17 C20 1.542(3)
C17 C19 1.543(3)
C18 H18A 0.9800
C18 H18B 0.9800
C18 H18C 0.9800
C19 H19A 0.9800
C19 H19B 0.9800
C19 H19C 0.9800
C20 H20A 0.9800
C20 H20B 0.9800
C20 H20C 0.9800
C21 C23 1.529(4)
C21 C24 1.532(4)
C21 C22 1.538(4)
C22 H22A 0.9800
C22 H22B 0.9800
C22 H22C 0.9800
C23 H23A 0.9800
C23 H23B 0.9800
C23 H23C 0.9800
C24 H24A 0.9800
C24 H24B 0.9800
C24 H24C 0.9800
O1 C31 1.270(2)
O2 C31 1.263(2)
C25 C30 1.389(3)
C25 C26 1.397(3)
C25 C31 1.494(3)
C26 C27 1.390(3)
C26 H26 0.9500
C27 C28 1.390(4)
C27 H27 0.9500
C28 C29 1.385(3)
C28 H28 0.9500
C29 C30 1.395(3)
C29 H29 0.9500
C30 H30 0.9500

loop_
_geom_torsion_atom_site_label_1
_geom_torsion_atom_site_label_2
_geom_torsion_atom_site_label_3
_geom_torsion_atom_site_label_4
_geom_torsion
C1 Ir1 P1 C8 -17.76(10)
O2 Ir1 P1 C8 167.15(9)
O1 Ir1 P1 C8 -134.63(9)
P2 Ir1 P1 C8 8.49(12)
C1 Ir1 P1 C21 -131.72(10)
O2 Ir1 P1 C21 53.19(9)
O1 Ir1 P1 C21 111.42(9)
P2 Ir1 P1 C21 -105.46(10)
C1 Ir1 P1 C17 93.63(10)
O2 Ir1 P1 C17 -81.47(9)
O1 Ir1 P1 C17 -23.24(9)
P2 Ir1 P1 C17 119.88(10)
C1 Ir1 P2 C7 -21.01(10)
O2 Ir1 P2 C7 154.07(9)
P1 Ir1 P2 C7 -47.33(11)
O1 Ir1 P2 C7 95.52(9)
C1 Ir1 P2 C13 90.51(10)
O2 Ir1 P2 C13 -94.41(9)
P1 Ir1 P2 C13 64.19(11)
O1 Ir1 P2 C13 -152.96(9)
C1 Ir1 P2 C9 -135.74(12)
O2 Ir1 P2 C9 39.33(11)
P1 Ir1 P2 C9 -162.07(11)
O1 Ir1 P2 C9 -19.22(11)
O2 Ir1 C1 C6 105.9(8)
P1 Ir1 C1 C6 11.51(16)
O1 Ir1 C1 C6 103.55(17)
P2 Ir1 C1 C6 -161.37(17)
O2 Ir1 C1 C2 -79.0(8)
P1 Ir1 C1 C2 -173.36(17)
O1 Ir1 C1 C2 -81.31(17)
P2 Ir1 C1 C2 13.76(16)
C6 C1 C2 C3 -1.9(3)
Ir1 C1 C2 C3 -177.26(16)
C6 C1 C2 C7 177.25(19)
Ir1 C1 C2 C7 1.9(3)
C1 C2 C3 C4 -0.4(3)
C7 C2 C3 C4 -179.5(2)
C2 C3 C4 C5 1.4(4)
C3 C4 C5 C6 0.0(4)
C4 C5 C6 C1 -2.4(3)
C4 C5 C6 C8 174.2(2)
C2 C1 C6 C5 3.3(3)
Ir1 C1 C6 C5 178.64(17)
C2 C1 C6 C8 -173.31(19)
Ir1 C1 C6 C8 2.1(3)
C3 C2 C7 P2 157.63(18)
C1 C2 C7 P2 -21.5(2)
C13 P2 C7 C2 -88.69(16)
C9 P2 C7 C2 155.70(15)
Ir1 P2 C7 C2 27.35(16)
C5 C6 C8 P1 164.73(18)
C1 C6 C8 P1 -18.6(3)
C21 P1 C8 C6 144.46(16)
C17 P1 C8 C6 -98.61(17)
Ir1 P1 C8 C6 23.35(17)
C7 P2 C9 C10 174.6(2)
C13 P2 C9 C10 62.5(2)
Ir1 P2 C9 C10 -71.8(2)
C7 P2 C9 C12 -67.2(2)
C13 P2 C9 C12 -179.40(18)
Ir1 P2 C9 C12 46.4(2)
C7 P2 C9 C11 49.0(2)
C13 P2 C9 C11 -63.2(2)
Ir1 P2 C9 C11 162.61(18)
C7 P2 C13 C16 45.10(18)
C9 P2 C13 C16 156.26(16)
Ir1 P2 C13 C16 -63.91(17)
C7 P2 C13 C14 163.80(17)
C9 P2 C13 C14 -85.04(19)
Ir1 P2 C13 C14 54.79(18)
C7 P2 C13 C15 -74.0(2)
C9 P2 C13 C15 37.2(2)
Ir1 P2 C13 C15 177.03(16)
C8 P1 C17 C18 -173.89(15)
C21 P1 C17 C18 -60.93(18)
Ir1 P1 C17 C18 75.57(16)
C8 P1 C17 C20 68.30(16)
C21 P1 C17 C20 -178.74(15)
Ir1 P1 C17 C20 -42.24(16)
C8 P1 C17 C19 -49.9(2)
C21 P1 C17 C19 63.0(2)
Ir1 P1 C17 C19 -160.46(16)
C8 P1 C21 C23 68.6(2)
C17 P1 C21 C23 -42.6(2)
Ir1 P1 C21 C23 -179.97(17)
C8 P1 C21 C24 -53.1(2)
C17 P1 C21 C24 -164.34(19)
Ir1 P1 C21 C24 58.3(2)
C8 P1 C21 C22 -169.1(2)
C17 P1 C21 C22 79.7(2)
Ir1 P1 C21 C22 -57.6(2)
C1 Ir1 O1 C31 179.44(12)
O2 Ir1 O1 C31 -0.33(11)
P1 Ir1 O1 C31 -95.59(11)
P2 Ir1 O1 C31 94.10(11)
C1 Ir1 O2 C31 -2.1(8)
P1 Ir1 O2 C31 91.67(12)
O1 Ir1 O2 C31 0.33(11)
P2 Ir1 O2 C31 -94.18(12)
C30 C25 C26 C27 0.0(3)
C31 C25 C26 C27 -178.02(19)
C25 C26 C27 C28 0.5(3)
C26 C27 C28 C29 -0.5(3)
C27 C28 C29 C30 0.0(3)
C26 C25 C30 C29 -0.5(3)
C31 C25 C30 C29 177.46(19)
C28 C29 C30 C25 0.5(3)
Ir1 O2 C31 O1 -0.59(19)
Ir1 O2 C31 C25 178.20(15)
Ir1 O1 C31 O2 0.56(19)
Ir1 O1 C31 C25 -178.21(16)
C30 C25 C31 O2 -157.48(19)
C26 C25 C31 O2 20.5(3)
C30 C25 C31 O1 21.3(3)
C26 C25 C31 O1 -160.71(18)
